data_2005851
loop_
_publ_author_name
'Hoppe, S.'
'Stark, J. L.'
'Whitmire, K. H.'

_publ_section_title
;
 Bis[bis(triphenylphosphine)iminium] Hexamolybdate
;
_journal_issue 1
_journal_name_full 'Acta Crystallographica Section C'
_journal_page_first 68
_journal_page_last 70
_journal_paper_doi 10.1107/S0108270196011791
_journal_volume 53
_journal_year 1997
_chemical_formula_iupac '(C36 H30 N P2)2 [Mo6 O19]'
_chemical_formula_moiety '(C36 H30 N P2 +)2 (Mo6 O19 2-)'
_chemical_formula_structural
;
((((C6H5)3) P)2 N)2 (Mo6O19)
;
_chemical_formula_sum 'C72 H60 Mo6 N2 O19 P4'
_chemical_formula_weight 1956.74
_chemical_melting_point 545.15
_chemical_name_systematic
;
 Bis (bistriphenylphosphineimine) hexamolybdate
;
_space_group_IT_number 2
_symmetry_cell_setting triclinic
_symmetry_space_group_name_Hall '-P 1'
_symmetry_space_group_name_H-M 'P -1'
_audit_creation_method SHELXL
_cell_angle_alpha 61.62(3)
_cell_angle_beta 84.55(3)
_cell_angle_gamma 87.83(3)
_cell_formula_units_Z 1
_cell_length_a 11.368(2)
_cell_length_b 13.490(3)
_cell_length_c 13.573(3)
_cell_measurement_reflns_used 25
_cell_measurement_temperature 223(2)
_cell_measurement_theta_max 9.84
_cell_measurement_theta_min 3.72
_cell_volume 1823.0(8)
_computing_cell_refinement TEXSAN
_computing_data_collection 'TEXSAN (Molecular Structure Corporation, 1990)'
_computing_data_reduction TEXSAN
_computing_molecular_graphics 'SHELXTL/PC (Sheldrick, 1992)'
_computing_publication_material SHELXTL/PC
_computing_structure_refinement 'SHELXL93 (Sheldrick, 1993)'
_computing_structure_solution 'SHELXS86 (Sheldrick, 1985)'
_diffrn_ambient_temperature 223(2)
_diffrn_measurement_device 'Rigaku AFC5S'
_diffrn_measurement_method '\w scans'
_diffrn_radiation_monochromator graphite
_diffrn_radiation_source 'normal-focus sealed tube'
_diffrn_radiation_type MoK\a
_diffrn_radiation_wavelength 0.71073
_diffrn_reflns_av_R_equivalents 0.0261
_diffrn_reflns_av_sigmaI/netI 0.0719
_diffrn_reflns_limit_h_max 13
_diffrn_reflns_limit_h_min -13
_diffrn_reflns_limit_k_max 0
_diffrn_reflns_limit_k_min -14
_diffrn_reflns_limit_l_max 13
_diffrn_reflns_limit_l_min -14
_diffrn_reflns_number 5300
_diffrn_reflns_theta_max 24.00
_diffrn_reflns_theta_min 2.37
_diffrn_standards_decay_% 0
_diffrn_standards_interval_count 150
_diffrn_standards_number 3
_exptl_absorpt_coefficient_mu 1.161
_exptl_absorpt_correction_type none
_exptl_crystal_colour yellow
_exptl_crystal_density_diffrn 1.782
_exptl_crystal_description block
_exptl_crystal_F_000 970
_exptl_crystal_size_max 0.30
_exptl_crystal_size_mid 0.20
_exptl_crystal_size_min 0.20
_refine_diff_density_max 0.613
_refine_diff_density_min -0.730
_refine_ls_extinction_method none
_refine_ls_goodness_of_fit_all 1.046
_refine_ls_goodness_of_fit_obs 1.078
_refine_ls_hydrogen_treatment 'H-atom parameters calculated, riding model refinement, fixed U~iso~'
_refine_ls_matrix_type full
_refine_ls_number_parameters 466
_refine_ls_number_reflns 5026
_refine_ls_number_restraints 0
_refine_ls_restrained_S_all 1.046
_refine_ls_restrained_S_obs 1.078
_refine_ls_R_factor_all 0.0713
_refine_ls_R_factor_obs 0.0471
_refine_ls_shift/esd_max -0.001
_refine_ls_shift/esd_mean 0.000
_refine_ls_structure_factor_coef Fsqd
_refine_ls_weighting_details 'w = 1/[\s^2^(Fo^2^)+(0.0527P)^2^+0.6372P] where P=(Fo^2^+2Fc^2^)/3'
_refine_ls_weighting_scheme calc
_refine_ls_wR_factor_all 0.1228
_refine_ls_wR_factor_obs 0.1086
_reflns_number_observed 3804
_reflns_number_total 5026
_reflns_observed_criterion >2sigma(I)
_cod_data_source_file bs1007.cif
_cod_data_source_block hexa
_cod_depositor_comments
;
The following automatic conversions were performed:

'_chemical_melting_point' value '272_C' was changed to '545.15' - it
was converted from degrees Celsius(C) to Kelvins(K).

Automatic conversion script
Id: cif_fix_values 1715 2011-07-08 13:25:40Z adriana 

The following automatic conversions were performed:

'_refine_ls_weighting_scheme' value 'calc w =
1/[\s^2^(Fo^2^)+(0.0527P)^2^+0.6372P] where P=(Fo^2^+2Fc^2^)/3' was
changed to 'calc'. New tag '_refine_ls_weighting_details' was
created. The value of the new tag was set to 'w =
1/[\s^2^(Fo^2^)+(0.0527P)^2^+0.6372P] where P=(Fo^2^+2Fc^2^)/3'.

Automatic conversion script
Id: cif_fix_values 3143 2015-03-26 13:38:13Z robertas 
;
_cod_original_cell_volume 1823.0(7)
_cod_original_sg_symbol_H-M P-1
_cod_database_code 2005851

loop_
_symmetry_equiv_pos_as_xyz
'x, y, z'
'-x, -y, -z'

loop_
_atom_site_aniso_label
_atom_site_aniso_U_11
_atom_site_aniso_U_22
_atom_site_aniso_U_33
_atom_site_aniso_U_12
_atom_site_aniso_U_13
_atom_site_aniso_U_23
Mo1 0.0400(4) 0.0480(4) 0.0268(3) 0.0002(3) 0.0015(3) -0.0173(3)
Mo2 0.0289(4) 0.0544(4) 0.0414(4) -0.0005(3) -0.0075(3) -0.0265(3)
Mo3 0.0454(4) 0.0405(4) 0.0424(4) 0.0029(3) -0.0032(3) -0.0269(3)
O11 0.034(4) 0.030(4) 0.024(3) 0.005(3) -0.005(3) -0.016(3)
O12 0.045(3) 0.056(3) 0.035(3) 0.005(3) -0.011(2) -0.025(3)
O13 0.053(3) 0.054(3) 0.036(3) 0.006(3) 0.001(2) -0.031(3)
O14 0.068(4) 0.061(4) 0.031(3) 0.003(3) 0.010(3) -0.012(3)
O15 0.051(3) 0.042(3) 0.040(3) 0.001(2) -0.001(2) -0.018(3)
O16 0.038(3) 0.047(3) 0.041(3) -0.005(2) 0.004(2) -0.019(3)
O23 0.048(3) 0.044(3) 0.046(3) -0.006(2) -0.010(2) -0.028(3)
O24 0.031(3) 0.065(4) 0.052(3) 0.016(3) -0.008(2) -0.033(3)
O25 0.038(3) 0.073(4) 0.063(4) 0.001(3) -0.017(3) -0.031(3)
O34 0.066(4) 0.056(4) 0.064(4) 0.007(3) -0.002(3) -0.042(3)
N1 0.043(4) 0.038(4) 0.049(4) 0.001(3) -0.014(3) -0.024(3)
P1 0.0349(10) 0.0332(10) 0.0324(10) -0.0018(8) -0.0033(8) -0.0161(9)
P2 0.0312(10) 0.0343(10) 0.0290(10) -0.0007(8) -0.0032(8) -0.0159(8)
C11 0.040(4) 0.035(4) 0.040(4) -0.003(3) 0.006(3) -0.018(4)
C12 0.060(6) 0.042(5) 0.049(5) -0.006(4) -0.003(4) -0.009(4)
C13 0.090(8) 0.059(6) 0.047(6) -0.014(6) 0.003(5) -0.003(5)
C14 0.075(7) 0.059(6) 0.069(7) -0.036(5) 0.030(6) -0.026(6)
C15 0.055(6) 0.072(7) 0.079(7) -0.021(5) 0.002(5) -0.029(6)
C16 0.060(6) 0.054(5) 0.048(5) -0.014(4) 0.002(4) -0.018(4)
C21 0.039(4) 0.038(4) 0.034(4) 0.001(3) -0.008(3) -0.017(4)
C22 0.086(7) 0.053(6) 0.047(5) 0.016(5) 0.001(5) -0.022(5)
C23 0.133(10) 0.072(7) 0.031(5) 0.043(7) 0.006(5) -0.015(5)
C24 0.093(8) 0.085(8) 0.047(6) 0.028(6) -0.001(5) -0.038(6)
C25 0.068(6) 0.045(5) 0.062(6) 0.008(4) -0.015(5) -0.032(5)
C26 0.052(5) 0.040(5) 0.046(5) 0.005(4) -0.008(4) -0.024(4)
C31 0.044(4) 0.029(4) 0.033(4) -0.005(3) -0.003(3) -0.014(3)
C32 0.046(5) 0.063(6) 0.050(5) 0.009(4) -0.012(4) -0.031(5)
C33 0.074(7) 0.060(6) 0.047(5) 0.003(5) -0.015(5) -0.035(5)
C34 0.067(6) 0.051(5) 0.042(5) -0.016(5) -0.017(4) -0.015(4)
C35 0.040(5) 0.089(7) 0.047(5) -0.022(5) -0.007(4) -0.027(5)
C36 0.039(5) 0.060(5) 0.050(5) -0.006(4) 0.001(4) -0.031(4)
C41 0.036(4) 0.036(4) 0.041(4) -0.004(3) -0.001(3) -0.020(4)
C42 0.044(5) 0.045(5) 0.046(5) -0.008(4) 0.006(4) -0.026(4)
C43 0.038(5) 0.050(5) 0.064(6) 0.006(4) -0.010(4) -0.027(5)
C44 0.044(5) 0.061(6) 0.067(6) -0.008(4) 0.012(4) -0.039(5)
C45 0.061(6) 0.068(6) 0.047(5) 0.002(5) 0.008(5) -0.018(5)
C46 0.039(5) 0.057(5) 0.045(5) 0.005(4) 0.006(4) -0.022(4)
C51 0.036(4) 0.034(4) 0.032(4) 0.004(3) -0.011(3) -0.017(3)
C52 0.058(5) 0.048(5) 0.037(4) 0.002(4) -0.008(4) -0.025(4)
C53 0.089(7) 0.045(5) 0.053(5) -0.001(5) -0.023(5) -0.031(4)
C54 0.064(6) 0.060(6) 0.070(6) -0.007(5) -0.028(5) -0.035(5)
C55 0.046(5) 0.062(6) 0.055(5) -0.015(4) -0.009(4) -0.022(5)
C56 0.040(5) 0.044(5) 0.048(5) -0.001(4) -0.003(4) -0.024(4)
C61 0.026(3) 0.029(4) 0.032(4) 0.001(3) -0.004(3) -0.016(3)
C62 0.037(4) 0.040(4) 0.038(4) 0.002(3) -0.005(3) -0.020(4)
C63 0.035(4) 0.053(5) 0.037(4) -0.001(4) -0.001(3) -0.015(4)
C64 0.038(4) 0.070(6) 0.030(4) 0.004(4) -0.006(3) -0.022(4)
C65 0.062(6) 0.072(6) 0.045(5) -0.007(5) -0.015(4) -0.034(5)
C66 0.057(5) 0.053(5) 0.048(5) -0.011(4) -0.010(4) -0.026(4)

loop_
_atom_site_label
_atom_site_occupancy
_atom_site_fract_x
_atom_site_fract_y
_atom_site_fract_z
_atom_site_U_iso_or_equiv
_atom_site_thermal_displace_type
_atom_site_calc_flag
_atom_site_refinement_flags
_atom_site_type_symbol
Mo1 1 0.44052(6) 0.89479(6) 0.19077(5) 0.0387(2) Uani d . Mo
Mo2 1 0.69070(5) 1.00442(6) 0.04168(5) 0.0396(2) Uani d . Mo
Mo3 1 0.45904(6) 1.16522(6) 0.00910(6) 0.0399(2) Uani d . Mo
O11 1 0.5000 1 0 0.0282(14) Uani d S O
O12 1 0.6084(4) 0.9207(4) 0.1870(4) 0.0434(13) Uani d . O
O13 1 0.4176(4) 1.0455(4) 0.1627(4) 0.0443(13) Uani d . O
O14 1 0.4013(5) 0.8160(5) 0.3281(4) 0.058(2) Uani d . O
O15 1 0.4944(4) 0.7808(4) 0.1458(4) 0.0450(13) Uani d . O
O16 1 0.3027(4) 0.9051(4) 0.1199(4) 0.0435(13) Uani d . O
O23 1 0.6173(4) 1.1399(4) 0.0420(4) 0.0427(12) Uani d . O
O24 1 0.6925(4) 0.8759(4) 0.0218(4) 0.0472(13) Uani d . O
O25 1 0.8293(5) 1.0108(5) 0.0701(5) 0.058(2) Uani d . O
O34 1 0.4212(5) 1.2818(5) 0.0181(5) 0.0568(15) Uani d . O
N1 1 -0.1022(5) 0.3801(5) 0.3802(5) 0.041(2) Uani d . N
P1 1 -0.1693(2) 0.4895(2) 0.30282(15) 0.0332(4) Uani d . P
P2 1 -0.0758(2) 0.2527(2) 0.42102(15) 0.0311(4) Uani d . P
C11 1 -0.0655(6) 0.5887(6) 0.1958(6) 0.039(2) Uani d . C
C12 1 -0.0987(8) 0.6667(7) 0.0920(7) 0.055(2) Uani d . C
H12 1 -0.1780(8) 0.6713(7) 0.0760(7) 0.080 Uiso d R H
C13 1 -0.0139(10) 0.7384(8) 0.0112(8) 0.074(3) Uani d . C
H13 1 -0.0364(10) 0.7921(8) -0.0596(8) 0.080 Uiso d R H
C14 1 0.1004(9) 0.7318(8) 0.0328(9) 0.071(3) Uani d . C
H14 1 0.1571(9) 0.7791(8) -0.0237(9) 0.080 Uiso d R H
C15 1 0.1339(8) 0.6575(8) 0.1354(9) 0.071(3) Uani d . C
H15 1 0.2131(8) 0.6552(8) 0.1509(9) 0.080 Uiso d R H
C16 1 0.0503(8) 0.5852(7) 0.2174(7) 0.057(2) Uani d . C
H16 1 0.0737(8) 0.5332(7) 0.2884(7) 0.080 Uiso d R H
C21 1 -0.2354(6) 0.5480(6) 0.3883(6) 0.037(2) Uani d . C
C22 1 -0.2550(8) 0.4797(8) 0.5020(7) 0.064(3) Uani d . C
H22 1 -0.2327(8) 0.4036(8) 0.5343(7) 0.080 Uiso d R H
C23 1 -0.3080(10) 0.5239(9) 0.5695(7) 0.085(4) Uani d . C
H23 1 -0.3217(10) 0.4773(9) 0.6475(7) 0.080 Uiso d R H
C24 1 -0.3394(9) 0.6330(9) 0.5238(8) 0.074(3) Uani d . C
H24 1 -0.3748(9) 0.6616(9) 0.5704(8) 0.080 Uiso d R H
C25 1 -0.3216(8) 0.7016(7) 0.4122(7) 0.056(2) Uani d . C
H25 1 -0.3435(8) 0.7777(7) 0.3816(7) 0.080 Uiso d R H
C26 1 -0.2709(7) 0.6593(6) 0.3435(7) 0.045(2) Uani d . C
H26 1 -0.2604(7) 0.7065(6) 0.2654(7) 0.080 Uiso d R H
C31 1 -0.2828(6) 0.4678(6) 0.2316(6) 0.036(2) Uani d . C
C32 1 -0.2513(7) 0.4231(7) 0.1587(7) 0.051(2) Uani d . C
H32 1 -0.1714(7) 0.4095(7) 0.1445(7) 0.080 Uiso d R H
C33 1 -0.3383(8) 0.3985(7) 0.1078(7) 0.056(2) Uani d . C
H33 1 -0.3176(8) 0.3679(7) 0.0592(7) 0.080 Uiso d R H
C34 1 -0.4530(8) 0.4199(7) 0.1287(7) 0.055(2) Uani d . C
H34 1 -0.5115(8) 0.4025(7) 0.0946(7) 0.080 Uiso d R H
C35 1 -0.4854(7) 0.4637(8) 0.1977(7) 0.060(2) Uani d . C
H35 1 -0.5656(7) 0.4778(8) 0.2099(7) 0.080 Uiso d R H
C36 1 -0.4008(7) 0.4896(7) 0.2494(7) 0.048(2) Uani d . C
H36 1 -0.4234(7) 0.5210(7) 0.2970(7) 0.080 Uiso d R H
C41 1 0.0673(6) 0.2370(6) 0.3617(6) 0.037(2) Uani d . C
C42 1 0.1470(6) 0.1593(6) 0.4285(7) 0.044(2) Uani d . C
H42 1 0.1258(6) 0.1133(6) 0.5056(7) 0.080 Uiso d R H
C43 1 0.2592(7) 0.1487(7) 0.3817(7) 0.051(2) Uani d . C
H43 1 0.3129(7) 0.0954(7) 0.4267(7) 0.080 Uiso d R H
C44 1 0.2899(7) 0.2171(7) 0.2692(8) 0.055(2) Uani d . C
H44 1 0.3646(7) 0.2097(7) 0.2374(8) 0.080 Uiso d R H
C45 1 0.2135(8) 0.2957(8) 0.2034(8) 0.064(3) Uani d . C
H45 1 0.2360(8) 0.3427(8) 0.1268(8) 0.080 Uiso d R H
C46 1 0.1035(7) 0.3060(7) 0.2493(7) 0.049(2) Uani d . C
H46 1 0.0515(7) 0.3609(7) 0.2033(7) 0.080 Uiso d R H
C51 1 -0.1841(6) 0.1824(6) 0.3866(6) 0.033(2) Uani d . C
C52 1 -0.1517(7) 0.1272(6) 0.3232(6) 0.045(2) Uani d . C
H52 1 -0.0718(7) 0.1228(6) 0.3004(6) 0.080 Uiso d R H
C53 1 -0.2391(9) 0.0789(7) 0.2947(7) 0.058(2) Uani d . C
H53 1 -0.2182(9) 0.0409(7) 0.2528(7) 0.080 Uiso d R H
C54 1 -0.3568(8) 0.0860(7) 0.3271(8) 0.061(2) Uani d . C
H54 1 -0.4158(8) 0.0548(7) 0.3059(8) 0.080 Uiso d R H
C55 1 -0.3865(7) 0.1390(7) 0.3905(7) 0.055(2) Uani d . C
H55 1 -0.4664(7) 0.1426(7) 0.4138(7) 0.080 Uiso d R H
C56 1 -0.3017(6) 0.1879(6) 0.4208(6) 0.043(2) Uani d . C
H56 1 -0.3234(6) 0.2241(6) 0.4642(6) 0.080 Uiso d R H
C61 1 -0.0719(5) 0.1803(5) 0.5699(5) 0.0284(15) Uani d . C
C62 1 -0.1249(6) 0.0753(6) 0.6356(6) 0.037(2) Uani d . C
H62 1 -0.1684(6) 0.0436(6) 0.6018(6) 0.080 Uiso d R H
C63 1 -0.1144(6) 0.0171(7) 0.7500(6) 0.045(2) Uani d . C
H63 1 -0.1504(6) -0.0541(7) 0.7939(6) 0.080 Uiso d R H
C64 1 -0.0517(6) 0.0636(7) 0.7988(6) 0.047(2) Uani d . C
H64 1 -0.0448(6) 0.0241(7) 0.8766(6) 0.080 Uiso d R H
C65 1 0.0010(8) 0.1668(8) 0.7364(7) 0.056(2) Uani d . C
H65 1 0.0448(8) 0.1973(8) 0.7712(7) 0.080 Uiso d R H
C66 1 -0.0098(7) 0.2265(7) 0.6210(7) 0.051(2) Uani d . C
H66 1 0.0248(7) 0.2984(7) 0.5782(7) 0.080 Uiso d R H

loop_
_atom_type_symbol
_atom_type_description
_atom_type_scat_dispersion_real
_atom_type_scat_dispersion_imag
_atom_type_scat_source
C C 0.0033 0.0016 'International Tables Vol C Tables 4.2.6.8 and 6.1.1.4'
H H 0.0000 0.0000 'International Tables Vol C Tables 4.2.6.8 and 6.1.1.4'
N N 0.0061 0.0033 'International Tables Vol C Tables 4.2.6.8 and 6.1.1.4'
O O 0.0106 0.0060 'International Tables Vol C Tables 4.2.6.8 and 6.1.1.4'
P P 0.1023 0.0942 'International Tables Vol C Tables 4.2.6.8 and 6.1.1.4'
Mo Mo -1.6832 0.6857 'International Tables Vol C Tables 4.2.6.8 and 6.1.1.4'

loop_
_geom_angle_atom_site_label_1
_geom_angle_atom_site_label_2
_geom_angle_atom_site_label_3
_geom_angle_site_symmetry_1
_geom_angle_site_symmetry_3
_geom_angle
_geom_angle_publ_flag
O14 Mo1 O16 . . 104.9(3) y
O14 Mo1 O13 . . 104.9(2) y
O16 Mo1 O13 . . 89.0(2) y
O14 Mo1 O12 . . 102.9(2) y
O16 Mo1 O12 . . 152.0(2) y
O13 Mo1 O12 . . 87.0(2) y
O14 Mo1 O15 . . 102.2(2) y
O16 Mo1 O15 . . 86.8(2) y
O13 Mo1 O15 . . 152.7(2) y
O12 Mo1 O15 . . 84.2(2) y
O14 Mo1 O11 . . 178.1(2) y
O16 Mo1 O11 . . 76.14(15) y
O13 Mo1 O11 . . 76.69(15) y
O12 Mo1 O11 . . 76.02(14) y
O15 Mo1 O11 . . 76.13(14) y
O25 Mo2 O24 . . 102.8(2) y
O25 Mo2 O12 . . 103.5(2) y
O24 Mo2 O12 . . 89.8(2) y
O25 Mo2 O16 . 2_675 103.2(2) y
O24 Mo2 O16 . 2_675 88.1(2) y
O12 Mo2 O16 . 2_675 153.0(2) y
O25 Mo2 O23 . . 103.0(2) y
O24 Mo2 O23 . . 154.2(2) y
O12 Mo2 O23 . . 86.2(2) y
O16 Mo2 O23 2_675 . 84.1(2) y
O25 Mo2 O11 . . 178.7(2) y
O24 Mo2 O11 . . 78.22(15) y
O12 Mo2 O11 . . 77.32(15) y
O16 Mo2 O11 2_675 . 75.88(15) y
O23 Mo2 O11 . . 76.01(14) y
O34 Mo3 O23 . . 105.3(2) y
O34 Mo3 O15 . 2_675 103.8(2) y
O23 Mo3 O15 . 2_675 90.5(2) y
O34 Mo3 O13 . . 102.5(2) y
O23 Mo3 O13 . . 87.1(2) y
O15 Mo3 O13 2_675 . 153.2(2) y
O34 Mo3 O24 . 2_675 101.0(2) y
O23 Mo3 O24 . 2_675 153.5(2) y
O15 Mo3 O24 2_675 2_675 86.3(2) y
O13 Mo3 O24 . 2_675 84.1(2) y
O34 Mo3 O11 . . 176.6(2) y
O23 Mo3 O11 . . 77.59(15) y
O15 Mo3 O11 2_675 . 77.7(2) y
O13 Mo3 O11 . . 75.75(14) y
O24 Mo3 O11 2_675 . 76.05(15) y
Mo2 O11 Mo2 . 2_675 180.0 y
Mo2 O11 Mo3 . 2_675 89.77(4) y
Mo2 O11 Mo3 2_675 2_675 90.23(4) y
Mo2 O11 Mo3 . . 90.23(4) y
Mo2 O11 Mo3 2_675 . 89.77(4) y
Mo3 O11 Mo3 2_675 . 180.0 y
Mo2 O11 Mo1 . 2_675 89.84(4) y
Mo2 O11 Mo1 2_675 2_675 90.16(4) y
Mo3 O11 Mo1 2_675 2_675 90.25(4) y
Mo3 O11 Mo1 . 2_675 89.75(4) y
Mo2 O11 Mo1 . . 90.16(4) y
Mo2 O11 Mo1 2_675 . 89.84(4) y
Mo3 O11 Mo1 2_675 . 89.75(4) y
Mo3 O11 Mo1 . . 90.25(4) y
Mo1 O11 Mo1 2_675 . 180.0000(10) y
Mo2 O12 Mo1 . . 116.5(2) y
Mo1 O13 Mo3 . . 117.3(2) y
Mo3 O15 Mo1 2_675 . 116.2(2) y
Mo1 O16 Mo2 . 2_675 117.9(2) y
Mo3 O23 Mo2 . . 116.2(2) y
Mo2 O24 Mo3 . 2_675 115.9(2) y
P2 N1 P1 . . 149.3(4) y
N1 P1 C21 . . 108.0(3) y
N1 P1 C31 . . 114.6(3) y
C21 P1 C31 . . 108.3(3) y
N1 P1 C11 . . 109.2(3) y
C21 P1 C11 . . 109.8(3) y
C31 P1 C11 . . 106.8(3) y
N1 P2 C61 . . 109.9(3) y
N1 P2 C41 . . 110.0(3) y
C61 P2 C41 . . 106.9(3) y
N1 P2 C51 . . 113.6(3) y
C61 P2 C51 . . 107.4(3) y
C41 P2 C51 . . 108.8(3) y
C16 C11 C12 . . 119.0(7) y
C16 C11 P1 . . 119.1(6) y
C12 C11 P1 . . 121.9(6) y
C11 C12 C13 . . 119.3(9) ?
C14 C13 C12 . . 120.9(9) ?
C13 C14 C15 . . 120.4(9) ?
C14 C15 C16 . . 119.5(9) ?
C11 C16 C15 . . 120.8(8) ?
C22 C21 C26 . . 118.6(7) ?
C22 C21 P1 . . 119.0(6) y
C26 C21 P1 . . 122.4(6) y
C21 C22 C23 . . 119.6(8) ?
C24 C23 C22 . . 120.4(9) ?
C25 C24 C23 . . 121.1(9) ?
C24 C25 C26 . . 119.5(8) ?
C25 C26 C21 . . 120.8(7) ?
C36 C31 C32 . . 118.9(7) ?
C36 C31 P1 . . 122.5(6) y
C32 C31 P1 . . 118.5(6) y
C33 C32 C31 . . 119.9(8) ?
C34 C33 C32 . . 119.3(8) ?
C35 C34 C33 . . 121.9(8) ?
C34 C35 C36 . . 120.3(8) ?
C31 C36 C35 . . 119.7(8) ?
C46 C41 C42 . . 118.1(7) ?
C46 C41 P2 . . 121.1(6) y
C42 C41 P2 . . 120.8(6) y
C41 C42 C43 . . 120.3(7) ?
C44 C43 C42 . . 119.4(8) ?
C45 C44 C43 . . 120.8(8) ?
C44 C45 C46 . . 119.8(8) ?
C45 C46 C41 . . 121.5(8) ?
C56 C51 C52 . . 120.3(7) ?
C56 C51 P2 . . 118.3(5) ?
C52 C51 P2 . . 121.4(6) ?
C53 C52 C51 . . 119.0(8) ?
C54 C53 C52 . . 120.7(8) ?
C55 C54 C53 . . 119.3(8) ?
C54 C55 C56 . . 121.6(8) ?
C55 C56 C51 . . 119.1(8) ?
C66 C61 C62 . . 118.8(7) ?
C66 C61 P2 . . 119.6(5) y
C62 C61 P2 . . 121.5(5) y
C63 C62 C61 . . 120.7(7) ?
C64 C63 C62 . . 119.6(7) ?
C65 C64 C63 . . 121.0(7) ?
C64 C65 C66 . . 119.7(7) ?
C61 C66 C65 . . 120.1(7) ?

loop_
_geom_bond_atom_site_label_1
_geom_bond_atom_site_label_2
_geom_bond_site_symmetry_2
_geom_bond_distance
_geom_bond_publ_flag
Mo1 O14 . 1.673(5) y
Mo1 O16 . 1.882(5) y
Mo1 O13 . 1.894(5) y
Mo1 O12 . 1.945(5) y
Mo1 O15 . 1.965(5) y
Mo1 O11 . 2.3287(11) y
Mo2 O25 . 1.673(5) y
Mo2 O24 . 1.876(5) y
Mo2 O12 . 1.911(5) y
Mo2 O16 2_675 1.933(5) y
Mo2 O23 . 1.981(5) y
Mo2 O11 . 2.3017(8) y
Mo3 O34 . 1.671(5) y
Mo3 O23 . 1.874(5) y
Mo3 O15 2_675 1.896(5) y
Mo3 O13 . 1.961(5) y
Mo3 O24 2_675 1.971(5) y
Mo3 O11 . 2.3177(8) y
O11 Mo2 2_675 2.3017(8) y
O11 Mo3 2_675 2.3177(8) y
O11 Mo1 2_675 2.3287(11) y
O15 Mo3 2_675 1.896(5) y
O16 Mo2 2_675 1.933(5) y
O24 Mo3 2_675 1.971(5) y
N1 P2 . 1.562(6) y
N1 P1 . 1.567(6) y
P1 C21 . 1.787(7) y
P1 C31 . 1.794(7) y
P1 C11 . 1.800(7) y
P2 C61 . 1.782(7) y
P2 C41 . 1.796(7) y
P2 C51 . 1.803(7) y
C11 C16 . 1.369(11) ?
C11 C12 . 1.377(10) ?
C12 C13 . 1.389(12) ?
C13 C14 . 1.349(13) ?
C14 C15 . 1.354(13) ?
C15 C16 . 1.389(12) ?
C21 C22 . 1.371(10) ?
C21 C26 . 1.386(10) ?
C22 C23 . 1.394(12) ?
C23 C24 . 1.346(13) ?
C24 C25 . 1.346(12) ?
C25 C26 . 1.381(11) ?
C31 C36 . 1.386(10) ?
C31 C32 . 1.398(10) ?
C32 C33 . 1.392(11) ?
C33 C34 . 1.358(12) ?
C34 C35 . 1.345(12) ?
C35 C36 . 1.388(11) ?
C41 C46 . 1.387(10) ?
C41 C42 . 1.387(10) ?
C42 C43 . 1.403(10) ?
C43 C44 . 1.374(11) ?
C44 C45 . 1.361(12) ?
C45 C46 . 1.376(11) ?
C51 C56 . 1.384(10) ?
C51 C52 . 1.400(10) ?
C52 C53 . 1.388(11) ?
C53 C54 . 1.382(12) ?
C54 C55 . 1.370(12) ?
C55 C56 . 1.383(10) ?
C61 C66 . 1.380(10) ?
C61 C62 . 1.388(9) ?
C62 C63 . 1.382(10) ?
C63 C64 . 1.364(11) ?
C64 C65 . 1.364(11) ?
C65 C66 . 1.396(10) ?
